data_1512196
loop_
_publ_author_name
'Ding, Chunyong'
'Zhang, Yusong'
'Chen, Haijun'
'Wild, Christopher'
'Wang, Tianzhi'
'White, Mark A.'
'Shen, Qiang'
'Zhou, Jia'

_publ_section_title
;
 Overcoming Synthetic Challenges of Oridonin A-Ring Structural
 Diversification: Regio- and Stereoselective Installation of Azides and
 1,2,3-Triazoles at the C-1, C-2, or C-3 Position
;
_journal_issue 14
_journal_name_full 'Organic Letters'
_journal_page_first 3718
_journal_paper_doi 10.1021/ol4015865
_journal_volume 15
_journal_year 2013
_chemical_absolute_configuration ad
_chemical_compound_source 'Chemical Synthesis'
_chemical_formula_moiety 'C23 H30 N3 O9'
_chemical_formula_sum 'C23 H30 N3 O9'
_chemical_formula_weight 492.51
_space_group_IT_number 18
_symmetry_cell_setting orthorhombic
_symmetry_space_group_name_Hall 'P 2 2ab'
_symmetry_space_group_name_H-M 'P 21 21 2'
_atom_sites_solution_hydrogens difmap
_atom_sites_solution_primary direct
_cell_angle_alpha 90
_cell_angle_beta 90
_cell_angle_gamma 90
_cell_formula_units_Z 4
_cell_length_a 15.3838(3)
_cell_length_b 14.0397(4)
_cell_length_c 10.9931(3)
_cell_measurement_reflns_used 1024
_cell_measurement_temperature 263
_cell_measurement_theta_max 69
_cell_measurement_theta_min 3
_cell_volume 2374.33(10)
_computing_cell_refinement 'SAINT (Siemens ,1995)'
_computing_data_collection 'SMART (Siemens, 1993)'
_computing_data_reduction 'SAINT (Siemens ,1995)'
_computing_molecular_graphics 'CAMERON (Watkin et al., 1996)'
_computing_publication_material 'CRYSTALS (Betteridge et al., 2003)'
_computing_structure_refinement 'CRYSTALS (Betteridge et al., 2003)'
_computing_structure_solution 'SHELXS 86 (Sheldrick, 1986)'
_diffrn_ambient_temperature 263
_diffrn_measured_fraction_theta_full 0.968
_diffrn_measured_fraction_theta_max 0.960
_diffrn_measurement_device Area
_diffrn_measurement_device_type 'Bruker SMART'
_diffrn_measurement_method \w/2\q
_diffrn_radiation_monochromator graphite
_diffrn_radiation_type 'Cu K\a'
_diffrn_radiation_wavelength 1.54180
_diffrn_reflns_av_R_equivalents 0.060
_diffrn_reflns_limit_h_max 17
_diffrn_reflns_limit_h_min -17
_diffrn_reflns_limit_k_max 14
_diffrn_reflns_limit_k_min -17
_diffrn_reflns_limit_l_max 13
_diffrn_reflns_limit_l_min -12
_diffrn_reflns_number 14480
_diffrn_reflns_theta_full 67.68
_diffrn_reflns_theta_max 72.252
_diffrn_reflns_theta_min 4.021
_diffrn_standards_number 0
_exptl_absorpt_coefficient_mu 0.900
_exptl_absorpt_correction_T_max 0.93
_exptl_absorpt_correction_T_min 0.39
_exptl_absorpt_correction_type multi-scan
_exptl_absorpt_process_details 'SADABS (Siemens, 1996)'
_exptl_crystal_colour colourless
_exptl_crystal_density_diffrn 1.378
_exptl_crystal_density_method 'not measured'
_exptl_crystal_description 'rectangular plate'
_exptl_crystal_F_000 1044
_exptl_crystal_size_max 0.160
_exptl_crystal_size_mid 0.140
_exptl_crystal_size_min 0.080
_refine_diff_density_max 0.31
_refine_diff_density_min -0.24
_refine_ls_abs_structure_details 'Flack (1983), 2034 Friedel-pairs'
_refine_ls_abs_structure_Flack 0.0(2)
_refine_ls_extinction_coef 0.001
_refine_ls_extinction_method 'Larson (1970), Equation 22'
_refine_ls_goodness_of_fit_ref 1.1331
_refine_ls_hydrogen_treatment constr
_refine_ls_matrix_type full
_refine_ls_number_parameters 344
_refine_ls_number_reflns 4375
_refine_ls_number_restraints 0
_refine_ls_R_factor_all 0.0609
_refine_ls_R_factor_gt 0.0547
_refine_ls_shift/su_max 0.0093345
_refine_ls_shift/su_mean 0.0019248
_refine_ls_structure_factor_coef Fsqd
_refine_ls_weighting_details
;
 Method= Modified Sheldrick 
 w=1/[\s^2^(F^2^) + ( 0.10P)^2^ + 0.00P] 
 ,where P=(max(Fo^2^,0) + 2Fc^2^)/3 
;
_refine_ls_weighting_scheme calc
_refine_ls_wR_factor_all 0.1559
_refine_ls_wR_factor_gt 0.1539
_refine_ls_wR_factor_ref 0.1559
_reflns_limit_h_max 17
_reflns_limit_h_min -17
_reflns_limit_k_max 17
_reflns_limit_k_min 0
_reflns_limit_l_max 13
_reflns_limit_l_min 0
_reflns_number_gt 3630
_reflns_number_total 4696
_reflns_threshold_expression I>2.0\s(I)
_oxford_diffrn_Wilson_B_factor 0.00
_oxford_diffrn_Wilson_scale 0.00
_oxford_refine_ls_r_factor_ref 0.0609
_oxford_refine_ls_scale 0.5558(19)
_oxford_reflns_number_all 4375
_oxford_reflns_threshold_expression_ref I>-3.0\s(I)
_cod_data_source_file ol4015865_si_004.cif
_cod_data_source_block 1
_cod_depositor_comments
;
The following automatic conversions were performed:

'_symmetry_cell_setting' value 'Orthorhombic' changed to
'orthorhombic' according to
/home/saulius/struct/CIF-dictionaries/cif_core.dic dictionary named
'cif_core.dic' version 2.4.2 from
2011-04-26.

'_atom_sites_solution_primary' value 'Direct' changed to
'direct' according to
/home/saulius/struct/CIF-dictionaries/cif_core.dic dictionary named
'cif_core.dic' version 2.4.2 from 2011-04-26.

Automatic conversion script
Id: cif_fix_values 1891 2012-01-12 08:04:46Z andrius 
;
_cod_original_sg_symbol_Hall 'P 2 2ab '
_cod_original_sg_symbol_H-M 'P 21 21 2 '
_cod_database_code 1512196

loop_
_symmetry_equiv_pos_as_xyz
x,y,z
x+1/2,-y+1/2,-z
-x+1/2,y+1/2,-z
-x,-y,z

loop_
_atom_site_label
_atom_site_type_symbol
_atom_site_fract_x
_atom_site_fract_y
_atom_site_fract_z
_atom_site_U_iso_or_equiv
_atom_site_occupancy
_atom_site_adp_type
_atom_site_refinement_flags_posn
O35 O -0.17517(11) -0.19097(13) -0.5388(2) 0.0642 1.0000 Uani .
O2 O -0.17319(11) -0.31998(14) -0.72676(18) 0.0636 1.0000 Uani .
O3 O -0.26180(12) -0.42223(14) -0.62354(18) 0.0633 1.0000 Uani .
O4 O -0.26407(13) -0.30796(16) -0.90090(18) 0.0684 1.0000 Uani .
O5 O -0.28770(14) -0.11508(14) -0.7007(2) 0.0720 1.0000 Uani .
O6 O -0.50030(12) -0.27185(17) -0.4169(2) 0.0731 1.0000 Uani .
C7 C -0.32520(15) -0.28395(17) -0.7070(2) 0.0496 1.0000 Uani .
C8 C -0.44927(16) -0.3559(2) -0.4147(3) 0.0584 1.0000 Uani .
C9 C -0.21899(15) -0.27971(18) -0.5271(2) 0.0528 1.0000 Uani .
C10 C -0.37107(16) -0.34259(17) -0.4997(2) 0.0504 1.0000 Uani .
C11 C -0.32688(16) -0.18089(19) -0.7445(2) 0.0551 1.0000 Uani .
C12 C -0.32776(18) -0.43706(18) -0.5313(3) 0.0565 1.0000 Uani .
C13 C -0.33988(18) -0.3304(2) -0.8315(2) 0.0615 1.0000 Uani .
C14 C -0.28026(17) -0.2821(2) -0.3077(2) 0.0575 1.0000 Uani .
N15 N -0.39056(19) -0.4704(2) -0.2700(3) 0.0808 1.0000 Uani .
C16 C -0.47727(17) -0.3529(2) -0.6856(3) 0.0662 1.0000 Uani .
C17 C -0.4254(2) -0.3729(2) -0.2828(3) 0.0673 1.0000 Uani .
C18 C -0.40456(14) -0.29862(17) -0.6199(2) 0.0505 1.0000 Uani .
C19 C -0.39058(18) -0.1740(2) -0.8458(3) 0.0672 1.0000 Uani .
C20 C -0.41579(18) -0.2736(2) -0.8782(3) 0.0665 1.0000 Uani .
C21 C -0.3643(2) -0.2952(3) -0.2374(3) 0.0715 1.0000 Uani .
C22 C -0.24435(15) -0.32449(18) -0.6484(2) 0.0510 1.0000 Uani .
C23 C -0.30090(14) -0.27416(17) -0.4461(2) 0.0481 1.0000 Uani .
C24 C -0.2146(2) -0.3600(2) -0.2748(3) 0.0691 1.0000 Uani .
C25 C -0.1853(2) -0.3450(3) -0.8535(3) 0.0726 1.0000 Uani .
C26 C -0.2407(2) -0.1871(3) -0.2672(3) 0.0777 1.0000 Uani .
C27 C -0.1127(2) -0.2952(4) -0.9175(4) 0.0967 1.0000 Uani .
N28 N -0.3801(3) -0.4956(3) -0.1650(3) 0.1015 1.0000 Uani .
C29 C -0.49771(19) -0.3080(3) -0.8108(3) 0.0706 1.0000 Uani .
C30 C -0.4160(3) -0.0930(3) -0.8921(4) 0.0933 1.0000 Uani .
C31 C -0.1816(3) -0.4521(3) -0.8684(4) 0.0962 1.0000 Uani .
N33 N -0.3684(5) -0.5251(4) -0.0733(5) 0.1611 1.0000 Uani .
O34 O -0.5067(5) -0.0391(4) -0.6123(5) 0.1009 0.5000 Uani .
H81 H -0.4837 -0.4094 -0.4440 0.0670 1.0000 Uiso R
H91 H -0.1773 -0.3224 -0.4879 0.0614 1.0000 Uiso R
H122 H -0.3722 -0.4800 -0.5635 0.0664 1.0000 Uiso R
H121 H -0.3015 -0.4677 -0.4603 0.0670 1.0000 Uiso R
H131 H -0.3502 -0.3977 -0.8257 0.0719 1.0000 Uiso R
H162 H -0.4583 -0.4188 -0.6993 0.0774 1.0000 Uiso R
H161 H -0.5284 -0.3516 -0.6335 0.0785 1.0000 Uiso R
H171 H -0.4785 -0.3677 -0.2344 0.0783 1.0000 Uiso R
H181 H -0.4266 -0.2360 -0.5968 0.0584 1.0000 Uiso R
H201 H -0.4216 -0.2834 -0.9653 0.0787 1.0000 Uiso R
H211 H -0.3967 -0.2362 -0.2417 0.0842 1.0000 Uiso R
H212 H -0.3518 -0.3123 -0.1532 0.0837 1.0000 Uiso R
H231 H -0.3243 -0.2107 -0.4582 0.0571 1.0000 Uiso R
H241 H -0.1586 -0.3469 -0.3103 0.1025 1.0000 Uiso R
H243 H -0.2345 -0.4213 -0.3035 0.1023 1.0000 Uiso R
H242 H -0.2068 -0.3628 -0.1873 0.1028 1.0000 Uiso R
H262 H -0.1915 -0.1711 -0.3167 0.1135 1.0000 Uiso R
H261 H -0.2825 -0.1370 -0.2760 0.1136 1.0000 Uiso R
H263 H -0.2230 -0.1911 -0.1831 0.1138 1.0000 Uiso R
H272 H -0.1118 -0.3170 -1.0007 0.1463 1.0000 Uiso R
H273 H -0.0582 -0.3104 -0.8770 0.1453 1.0000 Uiso R
H271 H -0.1221 -0.2277 -0.9154 0.1457 1.0000 Uiso R
H291 H -0.5246 -0.3572 -0.8624 0.0847 1.0000 Uiso R
H292 H -0.5382 -0.2543 -0.8007 0.0854 1.0000 Uiso R
H301 H -0.4551 -0.0899 -0.9567 0.1068 1.0000 Uiso R
H302 H -0.3945 -0.0369 -0.8594 0.1072 1.0000 Uiso R
H311 H -0.1918 -0.4679 -0.9525 0.1496 1.0000 Uiso R
H313 H -0.2239 -0.4836 -0.8168 0.1496 1.0000 Uiso R
H312 H -0.1239 -0.4742 -0.8478 0.1497 1.0000 Uiso R
H351 H -0.2060 -0.1563 -0.5847 0.0941 1.0000 Uiso R
O98 O -0.5912(4) 0.0227(6) -0.4317(10) 0.1131 0.5000 Uani .
O99 O -0.5855(6) 0.0220(5) -0.5314(13) 0.1530 0.5000 Uani .
O7 O -0.5310(11) 0.0735(11) -0.379(2) 0.2269 0.5000 Uani .
O1 O -0.4747(17) 0.0144(18) -0.332(2) 0.2640 0.5000 Uani .
O8 O -0.5191(11) -0.0369(9) -0.4492(16) 0.1991 0.5000 Uani .

loop_
_atom_site_aniso_label
_atom_site_aniso_U_11
_atom_site_aniso_U_22
_atom_site_aniso_U_33
_atom_site_aniso_U_23
_atom_site_aniso_U_13
_atom_site_aniso_U_12
O35 0.0398(9) 0.0687(11) 0.0842(12) 0.0006(9) 0.0011(8) -0.0132(8)
O2 0.0416(9) 0.0779(11) 0.0713(12) -0.0028(9) 0.0156(8) 0.0054(8)
O3 0.0568(11) 0.0555(10) 0.0774(12) 0.0037(8) 0.0130(9) 0.0098(8)
O4 0.0546(11) 0.0878(13) 0.0628(11) 0.0023(9) 0.0104(9) 0.0033(9)
O5 0.0614(12) 0.0610(11) 0.0936(15) 0.0101(10) -0.0074(10) -0.0099(9)
O6 0.0398(10) 0.0879(14) 0.0917(14) 0.0093(11) 0.0146(9) 0.0053(9)
C7 0.0398(12) 0.0521(12) 0.0568(13) 0.0003(10) 0.0041(9) -0.0043(9)
C8 0.0379(12) 0.0690(15) 0.0682(16) 0.0078(12) 0.0040(11) -0.0053(11)
C9 0.0351(12) 0.0572(13) 0.0660(15) 0.0046(11) 0.0005(10) -0.0002(10)
C10 0.0400(12) 0.0533(12) 0.0579(13) 0.0038(10) 0.0016(10) -0.0049(10)
C11 0.0400(12) 0.0612(14) 0.0639(14) 0.0078(11) 0.0057(10) -0.0025(11)
C12 0.0489(13) 0.0533(13) 0.0674(16) 0.0046(11) 0.0024(12) -0.0033(10)
C13 0.0552(15) 0.0715(16) 0.0578(15) -0.0024(12) 0.0087(12) -0.0053(12)
C14 0.0496(14) 0.0690(15) 0.0538(14) -0.0025(11) -0.0057(10) 0.0005(12)
N15 0.0675(16) 0.0916(18) 0.0832(18) 0.0239(14) 0.0005(14) -0.0072(13)
C16 0.0459(15) 0.0861(19) 0.0667(16) 0.0072(13) -0.0051(12) -0.0193(13)
C17 0.0507(15) 0.093(2) 0.0583(15) 0.0097(14) 0.0125(12) -0.0040(14)
C18 0.0352(11) 0.0529(12) 0.0635(14) 0.0030(10) 0.0025(9) -0.0048(9)
C19 0.0530(15) 0.0813(18) 0.0673(16) 0.0173(14) 0.0050(13) -0.0012(13)
C20 0.0569(16) 0.0862(18) 0.0564(14) 0.0044(13) -0.0027(11) -0.0039(14)
C21 0.0614(17) 0.092(2) 0.0609(16) -0.0022(13) 0.0071(12) 0.0026(15)
C22 0.0380(12) 0.0521(13) 0.0629(14) 0.0007(10) 0.0088(10) 0.0022(9)
C23 0.0336(11) 0.0494(11) 0.0612(13) 0.0005(9) 0.0013(9) 0.0038(9)
C24 0.0556(16) 0.0827(19) 0.0690(17) 0.0042(14) -0.0135(13) 0.0041(14)
C25 0.0662(19) 0.0848(19) 0.0668(18) -0.0016(14) 0.0183(14) 0.0092(15)
C26 0.0687(19) 0.085(2) 0.080(2) -0.0186(15) -0.0077(15) -0.0029(16)
C27 0.067(2) 0.139(3) 0.084(2) 0.004(2) 0.0300(18) 0.007(2)
N28 0.111(3) 0.098(2) 0.095(2) 0.0378(18) -0.0137(19) -0.0181(19)
C29 0.0518(15) 0.093(2) 0.0666(17) 0.0026(15) -0.0088(13) -0.0157(15)
C30 0.086(2) 0.098(3) 0.095(3) 0.036(2) -0.019(2) -0.010(2)
C31 0.106(3) 0.090(2) 0.093(3) -0.0204(18) 0.022(2) 0.018(2)
N33 0.234(7) 0.134(3) 0.116(3) 0.054(3) -0.040(4) -0.021(4)
O34 0.107(4) 0.114(4) 0.082(3) -0.008(2) -0.017(3) 0.006(4)
O98 0.046(3) 0.144(6) 0.150(6) 0.021(6) 0.035(4) 0.029(4)
O99 0.119(6) 0.103(4) 0.237(11) 0.043(6) -0.126(8) -0.018(4)
O7 0.174(11) 0.156(10) 0.35(2) -0.157(13) -0.009(12) 0.025(9)
O1 0.29(2) 0.220(16) 0.281(18) 0.075(15) -0.22(2) -0.138(15)
O8 0.215(14) 0.138(10) 0.245(15) 0.018(9) -0.037(13) -0.048(9)

loop_
_atom_type_symbol
_atom_type_scat_dispersion_real
_atom_type_scat_dispersion_imag
_atom_type_scat_Cromer_Mann_a1
_atom_type_scat_Cromer_Mann_b1
_atom_type_scat_Cromer_Mann_a2
_atom_type_scat_Cromer_Mann_b2
_atom_type_scat_Cromer_Mann_a3
_atom_type_scat_Cromer_Mann_b3
_atom_type_scat_Cromer_Mann_a4
_atom_type_scat_Cromer_Mann_b4
_atom_type_scat_Cromer_Mann_c
_atom_type_scat_source
C 0.0181 0.0091 2.3100 20.8439 1.0200 10.2075 1.5886 0.5687 0.8650 51.6512 0.2156 'International Tables Vol C 4.2.6.8 and 6.1.1.4'
H 0.0000 0.0000 0.4930 10.5109 0.3229 26.1257 0.1402 3.1424 0.0408 57.7998 0.0030 'International Tables Vol C 4.2.6.8 and 6.1.1.4'
N 0.0311 0.0180 12.2126 0.0057 3.1322 9.8933 2.0125 28.9975 1.1663 0.5826 -11.5290 'International Tables Vol C 4.2.6.8 and 6.1.1.4'
O 0.0492 0.0322 3.0485 13.2771 2.2868 5.7011 1.5463 0.3239 0.8670 32.9089 0.2508 'International Tables Vol C 4.2.6.8 and 6.1.1.4'

loop_
_geom_angle_atom_site_label_1
_geom_angle_site_symmetry_1
_geom_angle_atom_site_label_2
_geom_angle_atom_site_label_3
_geom_angle_site_symmetry_3
_geom_angle
_geom_angle_publ_flag
C9 . O35 H351 . 107.0 no
C22 . O2 C25 . 118.8(2) yes
C12 . O3 C22 . 113.86(18) yes
C13 . O4 C25 . 114.9(2) yes
C11 . C7 C13 . 99.3(2) yes
C11 . C7 C18 . 106.31(19) yes
C13 . C7 C18 . 112.06(19) yes
C11 . C7 C22 . 119.5(2) yes
C13 . C7 C22 . 110.0(2) yes
C18 . C7 C22 . 109.36(19) yes
O6 . C8 C10 . 108.8(2) yes
O6 . C8 C17 . 106.3(2) yes
C10 . C8 C17 . 114.3(2) yes
O6 . C8 H81 . 109.6 no
C10 . C8 H81 . 108.6 no
C17 . C8 H81 . 109.1 no
O35 . C9 C22 . 113.8(2) yes
O35 . C9 C23 . 113.2(2) yes
C22 . C9 C23 . 108.41(18) yes
O35 . C9 H91 . 105.4 no
C22 . C9 H91 . 107.5 no
C23 . C9 H91 . 108.2 no
C8 . C10 C12 . 112.0(2) yes
C8 . C10 C18 . 107.90(19) yes
C12 . C10 C18 . 107.3(2) yes
C8 . C10 C23 . 112.8(2) yes
C12 . C10 C23 . 108.6(2) yes
C18 . C10 C23 . 107.87(18) yes
C7 . C11 O5 . 128.3(2) yes
C7 . C11 C19 . 106.2(2) yes
O5 . C11 C19 . 125.4(3) yes
C10 . C12 O3 . 109.9(2) yes
C10 . C12 H122 . 108.2 no
O3 . C12 H122 . 109.0 no
C10 . C12 H121 . 112.4 no
O3 . C12 H121 . 109.4 no
H122 . C12 H121 . 107.9 no
C7 . C13 O4 . 105.2(2) yes
C7 . C13 C20 . 101.2(2) yes
O4 . C13 C20 . 109.6(2) yes
C7 . C13 H131 . 112.5 no
O4 . C13 H131 . 112.8 no
C20 . C13 H131 . 114.6 no
C21 . C14 C23 . 109.4(2) yes
C21 . C14 C24 . 110.8(3) yes
C23 . C14 C24 . 114.5(2) yes
C21 . C14 C26 . 107.2(2) yes
C23 . C14 C26 . 107.6(2) yes
C24 . C14 C26 . 106.9(2) yes
C17 . N15 N28 . 114.1(3) yes
C18 . C16 C29 . 111.4(2) yes
C18 . C16 H162 . 108.9 no
C29 . C16 H162 . 107.9 no
C18 . C16 H161 . 107.6 no
C29 . C16 H161 . 110.6 no
H162 . C16 H161 . 110.4 no
C8 . C17 N15 . 108.9(3) yes
C8 . C17 C21 . 110.5(2) yes
N15 . C17 C21 . 114.1(3) yes
C8 . C17 H171 . 107.9 no
N15 . C17 H171 . 108.7 no
C21 . C17 H171 . 106.6 no
C16 . C18 C10 . 116.5(2) yes
C16 . C18 C7 . 110.2(2) yes
C10 . C18 C7 . 108.39(18) yes
C16 . C18 H181 . 108.5 no
C10 . C18 H181 . 104.7 no
C7 . C18 H181 . 108.2 no
C11 . C19 C20 . 106.8(2) yes
C11 . C19 C30 . 123.1(3) yes
C20 . C19 C30 . 130.1(3) yes
C13 . C20 C19 . 102.3(2) yes
C13 . C20 C29 . 107.8(2) yes
C19 . C20 C29 . 113.0(3) yes
C13 . C20 H201 . 109.5 no
C19 . C20 H201 . 113.0 no
C29 . C20 H201 . 110.8 no
C17 . C21 C14 . 116.5(2) yes
C17 . C21 H211 . 106.2 no
C14 . C21 H211 . 108.1 no
C17 . C21 H212 . 104.9 no
C14 . C21 H212 . 110.2 no
H211 . C21 H212 . 110.9 no
C9 . C22 C7 . 115.3(2) yes
C9 . C22 O3 . 106.11(19) yes
C7 . C22 O3 . 106.81(19) yes
C9 . C22 O2 . 108.70(19) yes
C7 . C22 O2 . 111.4(2) yes
O3 . C22 O2 . 108.07(19) yes
C9 . C23 C14 . 113.12(19) yes
C9 . C23 C10 . 108.43(19) yes
C14 . C23 C10 . 117.7(2) yes
C9 . C23 H231 . 105.7 no
C14 . C23 H231 . 106.0 no
C10 . C23 H231 . 104.9 no
C14 . C24 H241 . 111.0 no
C14 . C24 H243 . 110.5 no
H241 . C24 H243 . 108.8 no
C14 . C24 H242 . 110.1 no
H241 . C24 H242 . 107.3 no
H243 . C24 H242 . 109.1 no
O2 . C25 O4 . 112.0(2) yes
O2 . C25 C27 . 104.1(3) yes
O4 . C25 C27 . 107.1(3) yes
O2 . C25 C31 . 109.9(3) yes
O4 . C25 C31 . 110.9(3) yes
C27 . C25 C31 . 112.7(3) yes
C14 . C26 H262 . 110.7 no
C14 . C26 H261 . 110.0 no
H262 . C26 H261 . 107.5 no
C14 . C26 H263 . 109.9 no
H262 . C26 H263 . 109.5 no
H261 . C26 H263 . 109.2 no
C25 . C27 H272 . 108.0 no
C25 . C27 H273 . 109.0 no
H272 . C27 H273 . 110.5 no
C25 . C27 H271 . 109.8 no
H272 . C27 H271 . 109.8 no
H273 . C27 H271 . 109.6 no
N15 . N28 N33 . 174.5(5) yes
C20 . C29 C16 . 112.9(2) yes
C20 . C29 H291 . 106.7 no
C16 . C29 H291 . 108.2 no
C20 . C29 H292 . 109.4 no
C16 . C29 H292 . 109.9 no
H291 . C29 H292 . 109.7 no
C19 . C30 H301 . 122.1 no
C19 . C30 H302 . 118.8 no
H301 . C30 H302 . 119.1 no
C25 . C31 H311 . 109.0 no
C25 . C31 H313 . 111.4 no
H311 . C31 H313 . 110.3 no
C25 . C31 H312 . 109.1 no
H311 . C31 H312 . 107.4 no
H313 . C31 H312 . 109.5 no
O99 4_455 O34 O34 4_455 72.9(6) yes
O99 4_455 O34 O99 . 104.3(5) yes
O34 4_455 O34 O99 . 69.0(6) yes
O99 4_455 O34 O8 . 64.1(6) yes
O34 4_455 O34 O8 . 90.1(4) yes
O99 . O34 O8 . 53.6(7) yes
O1 4_455 O98 O8 4_455 59.0(7) yes
O1 4_455 O98 O99 . 129.7(10) yes
O8 4_455 O98 O99 . 79.0(9) yes
O1 4_455 O98 O7 . 54.3(11) yes
O8 4_455 O98 O7 . 44.4(8) yes
O99 . O98 O7 . 113.0(14) yes
O1 4_455 O98 O8 . 52.7(9) yes
O8 4_455 O98 O8 . 43.4(7) yes
O99 . O98 O8 . 78.1(10) yes
O7 . O98 O8 . 79.9(8) yes
O34 4_455 O99 O34 . 38.1(5) yes
O34 4_455 O99 O8 4_455 60.9(6) yes
O34 . O99 O8 4_455 72.5(6) yes
O34 4_455 O99 O98 . 126.2(7) yes
O34 . O99 O98 . 124.9(6) yes
O8 4_455 O99 O98 . 65.4(7) yes
O34 4_455 O99 O8 . 80.5(8) yes
O34 . O99 O8 . 65.5(8) yes
O8 4_455 O99 O8 . 39.4(7) yes
O98 . O99 O8 . 59.4(8) yes
O1 4_455 O7 O98 . 73.5(14) yes
O1 4_455 O7 O8 4_455 79.4(10) yes
O98 . O7 O8 4_455 86.4(12) yes
O1 4_455 O7 O1 . 38.7(19) yes
O98 . O7 O1 . 107.5(14) yes
O8 4_455 O7 O1 . 64.0(15) yes
O1 4_455 O7 O8 . 49.3(9) yes
O98 . O7 O8 . 52.5(6) yes
O8 4_455 O7 O8 . 43.1(9) yes
O1 . O7 O8 . 62.8(14) yes
O98 4_455 O1 O7 4_455 52.2(18) yes
O98 4_455 O1 O8 4_455 56.6(17) yes
O7 4_455 O1 O8 4_455 81(2) yes
O98 4_455 O1 O7 . 111(2) yes
O7 4_455 O1 O7 . 118.1(15) yes
O8 4_455 O1 O7 . 54.3(12) yes
O98 4_455 O1 O1 4_455 115(3) yes
O7 4_455 O1 O1 4_455 68(3) yes
O8 4_455 O1 O1 4_455 92.6(17) yes
O7 . O1 O1 4_455 73(4) yes
O98 4_455 O1 O8 . 64.7(12) yes
O7 4_455 O1 O8 . 46.6(9) yes
O8 4_455 O1 O8 . 46.0(10) yes
O7 . O1 O8 . 71.7(12) yes
O1 4_455 O1 O8 . 54.8(8) yes
O99 . O8 O1 . 119.3(15) yes
O99 . O8 O98 . 42.5(7) yes
O1 . O8 O98 . 87.7(17) yes
O99 . O8 O98 4_455 129.4(11) yes
O1 . O8 O98 4_455 56.4(12) yes
O98 . O8 O98 4_455 134.1(9) yes
O99 . O8 O7 . 73.9(9) yes
O1 . O8 O7 . 45.5(12) yes
O98 . O8 O7 . 47.6(9) yes
O98 4_455 O8 O7 . 87.2(7) yes
O99 . O8 O1 4_455 112(2) yes
O1 . O8 O1 4_455 32.5(16) yes
O98 . O8 O1 4_455 70.7(19) yes
O98 4_455 O8 O1 4_455 86.3(15) yes
O7 . O8 O1 4_455 49.6(17) yes
O99 . O8 O34 . 60.9(8) yes
O1 . O8 O34 . 138.7(10) yes
O98 . O8 O34 . 103.4(11) yes
O98 4_455 O8 O34 . 90.5(10) yes
O7 . O8 O34 . 117.9(10) yes
O99 . O8 O99 4_455 102.8(12) yes
O1 . O8 O99 4_455 88.4(12) yes
O98 . O8 O99 4_455 133.3(9) yes
O98 4_455 O8 O99 4_455 35.5(6) yes
O7 . O8 O99 4_455 101.9(9) yes
O99 . O8 O7 4_455 173(2) yes
O1 . O8 O7 4_455 54.0(15) yes
O98 . O8 O7 4_455 132(2) yes
O98 4_455 O8 O7 4_455 49.2(10) yes
O7 . O8 O7 4_455 99(2) yes
O99 . O8 O8 4_455 82.3(15) yes
O1 . O8 O8 4_455 53.8(7) yes
O98 . O8 O8 4_455 82.7(18) yes
O98 4_455 O8 O8 4_455 53.9(15) yes
O7 . O8 O8 4_455 43.8(10) yes
O1 4_455 O8 O34 . 167.2(13) yes
O1 4_455 O8 O99 4_455 120.4(15) yes
O34 . O8 O99 4_455 55.0(8) yes
O1 4_455 O8 O7 4_455 61.7(19) yes
O34 . O8 O7 4_455 124(2) yes
O99 4_455 O8 O7 4_455 78.8(14) yes
O1 4_455 O8 O8 4_455 80.2(8) yes
O34 . O8 O8 4_455 87.9(4) yes
O99 4_455 O8 O8 4_455 58.3(13) yes
O7 4_455 O8 O8 4_455 93.1(16) yes

loop_
_geom_bond_atom_site_label_1
_geom_bond_atom_site_label_2
_geom_bond_site_symmetry_2
_geom_bond_distance
_geom_bond_publ_flag
O35 C9 . 1.422(3) yes
O35 H351 . 0.846 no
O2 C22 . 1.394(3) yes
O2 C25 . 1.449(4) yes
O3 C12 . 1.450(3) yes
O3 C22 . 1.425(3) yes
O4 C13 . 1.428(3) yes
O4 C25 . 1.418(4) yes
O5 C11 . 1.204(3) yes
O6 C8 . 1.418(3) yes
C7 C11 . 1.505(4) yes
C7 C13 . 1.533(4) yes
C7 C18 . 1.565(3) yes
C7 C22 . 1.512(3) yes
C8 C10 . 1.534(3) yes
C8 C17 . 1.515(4) yes
C8 H81 . 0.974 no
C9 C22 . 1.525(4) yes
C9 C23 . 1.545(3) yes
C9 H91 . 0.978 no
C10 C12 . 1.524(4) yes
C10 C18 . 1.547(3) yes
C10 C23 . 1.560(3) yes
C11 C19 . 1.487(4) yes
C12 H122 . 0.978 no
C12 H121 . 0.978 no
C13 C20 . 1.504(4) yes
C13 H131 . 0.960 no
C14 C21 . 1.517(4) yes
C14 C23 . 1.559(4) yes
C14 C24 . 1.532(4) yes
C14 C26 . 1.532(4) yes
N15 C17 . 1.477(4) yes
N15 N28 . 1.218(5) yes
C16 C18 . 1.534(3) yes
C16 C29 . 1.547(4) yes
C16 H162 . 0.981 no
C16 H161 . 0.973 no
C17 C21 . 1.524(5) yes
C17 H171 . 0.977 no
C18 H181 . 0.975 no
C19 C20 . 1.495(5) yes
C19 C30 . 1.305(5) yes
C20 C29 . 1.540(4) yes
C20 H201 . 0.971 no
C21 H211 . 0.968 no
C21 H212 . 0.976 no
C23 H231 . 0.970 no
C24 H241 . 0.964 no
C24 H243 . 0.966 no
C24 H242 . 0.970 no
C25 C27 . 1.493(5) yes
C25 C31 . 1.514(6) yes
C26 H262 . 0.959 no
C26 H261 . 0.959 no
C26 H263 . 0.965 no
C27 H272 . 0.965 no
C27 H273 . 0.974 no
C27 H271 . 0.959 no
N28 N33 . 1.104(5) yes
C29 H291 . 0.984 no
C29 H292 . 0.985 no
C30 H301 . 0.932 no
C30 H302 . 0.928 no
C31 H311 . 0.964 no
C31 H313 . 0.970 no
C31 H312 . 0.967 no
O34 O99 4_455 1.691(16) yes
O34 O34 4_455 1.117(11) yes
O34 O99 . 1.731(15) yes
O34 O8 . 1.803(19) yes
O98 O1 4_455 1.58(4) yes
O98 O8 4_455 1.720(18) yes
O98 O99 . 1.099(13) yes
O98 O7 . 1.305(17) yes
O98 O8 . 1.40(2) yes
O99 O8 4_455 1.857(19) yes
O99 O8 . 1.594(18) yes
O7 O1 4_455 1.34(4) yes
O7 O8 4_455 1.206(18) yes
O7 O1 . 1.31(3) yes
O7 O8 . 1.74(2) yes
O1 O8 4_455 1.33(2) yes
O1 O1 4_455 0.88(3) yes
O1 O8 . 1.63(2) yes
O8 O8 4_455 1.19(2) yes

loop_
_geom_hbond_atom_site_label_D
_geom_hbond_atom_site_label_H
_geom_hbond_atom_site_label_A
_geom_hbond_site_symmetry_A
_geom_hbond_angle_DHA
_geom_hbond_distance_DH
_geom_hbond_distance_HA
_geom_hbond_distance_DA
_geom_hbond_publ_flag
C26 H262 O35 . 127.93(8) 0.959 2.470 3.152(4) yes
C31 H313 O3 . 121.64(12) 0.970 2.365 2.990(4) yes
C31 H312 O1 3_444 139.8(6) 0.967 2.493 3.291(4) yes
O35 H351 O5 . 162.79(8) 0.846 1.882 2.702(4) yes
O35 H351 C11 . 137.12(7) 0.846 2.582 3.253(4) yes
